data_2005999
loop_
_publ_author_name
'Siero\'n, L.'
'Bukowska-Str\.zyzewska, M.'

_publ_section_title
;<i>trans</i>-Diaquabis(pyridine-2-carboxamide-<i>N</i>^1^,<i>O</i>)copper(II)
 Dichloride and Dibromide
;
_journal_issue 3
_journal_name_full 'Acta Crystallographica Section C'
_journal_page_first 296
_journal_page_last 298
_journal_paper_doi 10.1107/S0108270196013364
_journal_volume 53
_journal_year 1997
_chemical_formula_iupac '[Cu (C6 H6 N2 O)2 (H2 O)2] Br2'
_chemical_formula_sum 'C12 H16 Br2 Cu N4 O4'
_chemical_formula_weight 503.65
_chemical_name_systematic
;
Diaqua-bis(pyridine-2-carboxamide-N',O)copper(II) Dibromide
;
_space_group_IT_number 14
_symmetry_cell_setting monoclinic
_symmetry_space_group_name_Hall '-P 2yn'
_symmetry_space_group_name_H-M 'P 1 21/n 1'
_atom_type_scat_source
;
International Tables for Crystallography
(1992, Vol. C, Tables 4.2.6.8 and 6.1.1.4)
;
_cell_angle_alpha 90
_cell_angle_beta 94.400(8)
_cell_angle_gamma 90
_cell_formula_units_Z 2
_cell_length_a 6.3722(6)
_cell_length_b 10.2962(8)
_cell_length_c 13.1279(14)
_cell_measurement_reflns_used 46
_cell_measurement_temperature 293(2)
_cell_measurement_theta_max 20.2
_cell_measurement_theta_min 3.8
_cell_volume 858.78(14)
_computing_cell_refinement 'Siemens P3 software'
_computing_data_collection 'Siemens P3 software'
_computing_data_reduction 'XDISK in SHELXTL/PC (Sheldrick, 1990)'
_computing_molecular_graphics 'XP in SHELXTL/PC'
_computing_publication_material SHELXL93
_computing_structure_refinement 'SHELXL93 (Sheldrick, 1993)'
_computing_structure_solution 'SHELXS86 (Sheldrick, 1985)'
_diffrn_ambient_temperature 293(2)
_diffrn_measurement_device 'Siemens P3 diffractometer'
_diffrn_measurement_method '\w/2\q scans'
_diffrn_radiation_monochromator graphite
_diffrn_radiation_source 'FK60-10 Siemens Mo tube'
_diffrn_radiation_type MoK\a
_diffrn_radiation_wavelength 0.71073
_diffrn_reflns_av_R_equivalents 0.0242
_diffrn_reflns_av_sigmaI/netI 0.0175
_diffrn_reflns_limit_h_max 8
_diffrn_reflns_limit_h_min 0
_diffrn_reflns_limit_k_max 13
_diffrn_reflns_limit_k_min 0
_diffrn_reflns_limit_l_max 17
_diffrn_reflns_limit_l_min -17
_diffrn_reflns_number 2160
_diffrn_reflns_theta_max 28.06
_diffrn_reflns_theta_min 2.52
_diffrn_standards_decay_% 1.3
_diffrn_standards_interval_count 96
_diffrn_standards_number 3
_exptl_absorpt_coefficient_mu 5.947
_exptl_absorpt_correction_T_max 0.104
_exptl_absorpt_correction_T_min 0.046
_exptl_absorpt_correction_type 'empirical, \y scan (North, Phillips & Mathews, 1968)'
_exptl_crystal_colour 'Pale blue'
_exptl_crystal_density_diffrn 1.948
_exptl_crystal_density_meas 1.95
_exptl_crystal_density_method 'flotation in a mixture of CH~3~I and benzene'
_exptl_crystal_description Prism
_exptl_crystal_F_000 494
_exptl_crystal_size_max 0.70
_exptl_crystal_size_mid 0.26
_exptl_crystal_size_min 0.17
_refine_diff_density_max 0.806
_refine_diff_density_min -0.428
_refine_ls_extinction_coef 0.0076(12)
_refine_ls_extinction_method 'SHELXL93 (Sheldrick, 1993)'
_refine_ls_goodness_of_fit_all 1.097
_refine_ls_goodness_of_fit_obs 1.138
_refine_ls_hydrogen_treatment refall
_refine_ls_matrix_type full
_refine_ls_number_parameters 139
_refine_ls_number_reflns 1988
_refine_ls_number_restraints 0
_refine_ls_restrained_S_all 1.097
_refine_ls_restrained_S_obs 1.138
_refine_ls_R_factor_all 0.0334
_refine_ls_R_factor_obs 0.0286
_refine_ls_shift/esd_max 0.000
_refine_ls_shift/esd_mean 0.000
_refine_ls_structure_factor_coef Fsqd
_refine_ls_weighting_details 'w = 1/[\s^2^(Fo^2^) + (0.0507P)^2^ + 0.1218P] where P = (Fo^2^ + 2Fc^2^)/3'
_refine_ls_weighting_scheme calc
_refine_ls_wR_factor_all 0.0767
_refine_ls_wR_factor_obs 0.0746
_reflns_number_observed 1764
_reflns_number_total 1988
_reflns_observed_criterion I>2\s(I)
_cod_data_source_file jz1151.cif
_cod_data_source_block II
_cod_depositor_comments
;
The following automatic conversions were performed:
'_symmetry_cell_setting' value 'Monoclinic' changed to 'monoclinic'
according to '/home/saulius/struct/CIF-dictionaries/cif_core.dic'
dictionary named 'cif_core.dic' version 2.4.1 from 2010-06-29.

Automatic conversion script
Id: cif_fix_enum 1527 2010-12-29 10:47:43Z saulius 

The following automatic conversions were performed:

'_symmetry_cell_setting' value 'Monoclinic' changed to 'monoclinic'
according to /home/saulius/struct/CIF-dictionaries/cif_core.dic
dictionary named 'cif_core.dic' version 2.4.1 from 2010-06-29.

Automatic conversion script
Id: cif_fix_values 1715 2011-07-08 13:25:40Z adriana 

The following automatic conversions were performed:

'_refine_ls_weighting_scheme' value 'w = 1/[\s^2^(Fo^2^) +
(0.0507P)^2^ + 0.1218P] where P = (Fo^2^ + 2Fc^2^)/3' was changed to
'calc'. New tag '_refine_ls_weighting_details' was created. The value
of the new tag was set to 'w = 1/[\s^2^(Fo^2^) + (0.0507P)^2^ +
0.1218P] where P = (Fo^2^ + 2Fc^2^)/3'.

Automatic conversion script
Id: cif_fix_values 3143 2015-03-26 13:38:13Z robertas 
;
_cod_original_sg_symbol_H-M 'P 21/n'
_cod_original_formula_sum 'C12 H16 Cu N4 O4 Br2'
_cod_database_code 2005999

loop_
_symmetry_equiv_pos_as_xyz
'x, y, z'
'-x+1/2, y+1/2, -z+1/2'
'-x, -y, -z'
'x-1/2, -y-1/2, z-1/2'

loop_
_atom_site_aniso_label
_atom_site_aniso_U_11
_atom_site_aniso_U_12
_atom_site_aniso_U_13
_atom_site_aniso_U_22
_atom_site_aniso_U_23
_atom_site_aniso_U_33
Cu 0.0431(3) 0.0049(2) 0.0172(2) 0.0200(2) 0.0047(2) 0.0394(2)
Br 0.0465(2) 0.00369(10) 0.01168(11) 0.0301(2) 0.00274(10) 0.0383(2)
O1 0.074(2) -0.0066(11) 0.0018(11) 0.0378(12) 0.0042(10) 0.0423(12)
O2 0.0482(11) 0.0062(8) 0.0214(9) 0.0260(9) 0.0052(8) 0.0458(10)
N1 0.0366(11) 0.0014(8) 0.0064(8) 0.0237(10) 0.0001(8) 0.0304(10)
N2 0.0461(13) 0.0098(10) 0.0172(11) 0.0285(11) 0.0054(10) 0.0471(13)
C1 0.0373(12) 0.0042(10) 0.0060(9) 0.0241(10) -0.0001(9) 0.0313(11)
C2 0.0324(10) 0.0001(9) 0.0022(8) 0.0237(10) 0.0000(9) 0.0268(10)
C3 0.0423(14) 0.0019(11) 0.0052(11) 0.0281(12) 0.0055(10) 0.0390(13)
C4 0.045(2) -0.0048(12) 0.0130(12) 0.0388(14) 0.0099(12) 0.0448(15)
C5 0.0403(14) -0.0023(12) 0.0184(12) 0.044(2) 0.0026(12) 0.047(2)
C6 0.0401(14) 0.0034(11) 0.0107(11) 0.0314(13) -0.0023(10) 0.0394(13)

loop_
_atom_site_label
_atom_site_occupancy
_atom_site_fract_x
_atom_site_fract_y
_atom_site_fract_z
_atom_site_U_iso_or_equiv
_atom_site_thermal_displace_type
_atom_site_calc_flag
_atom_site_refinement_flags
_atom_site_type_symbol
Cu 1 0 0 0 0.0334(1) Uani d S Cu
Br 1 0.32391(4) 0.37397(3) 0.14884(2) 0.0379(1) Uani d . Br
O1 1 0.2481(5) 0.0492(3) 0.1434(2) 0.0516(6) Uani d . O
O2 1 -0.1855(3) 0.1451(2) 0.0349(2) 0.0391(4) Uani d . O
N1 1 0.1308(3) 0.1366(2) -0.0782(2) 0.0300(4) Uani d . N
N2 1 -0.2660(4) 0.3515(2) -0.0026(2) 0.0399(5) Uani d . N
C1 1 -0.1514(4) 0.2482(2) -0.0120(2) 0.0307(5) Uani d . C
C2 1 0.0293(4) 0.2510(2) -0.0784(2) 0.0276(4) Uani d . C
C3 1 0.0935(5) 0.3563(2) -0.1332(2) 0.0364(5) Uani d . C
C4 1 0.2690(5) 0.3424(3) -0.1883(2) 0.0424(6) Uani d . C
C5 1 0.3734(5) 0.2262(3) -0.1867(2) 0.0431(7) Uani d . C
C6 1 0.3017(5) 0.1255(3) -0.1303(2) 0.0366(6) Uani d . C
H1 1 0.232(12) 0.121(6) 0.157(5) 0.13(3) Uiso d . H
H2 1 0.235(6) 0.023(4) 0.196(3) 0.05(1) Uiso d . H
H3 1 -0.001(7) 0.430(4) -0.129(3) 0.08(1) Uiso d . H
H4 1 0.331(6) 0.410(4) -0.226(3) 0.05(1) Uiso d . H
H5 1 0.495(6) 0.214(4) -0.221(3) 0.06(1) Uiso d . H
H6 1 0.366(5) 0.057(4) -0.125(3) 0.04(1) Uiso d . H
H7 1 -0.356(6) 0.346(3) 0.034(3) 0.05(1) Uiso d . H
H8 1 -0.252(6) 0.419(4) -0.037(3) 0.06(1) Uiso d . H

loop_
_geom_angle_atom_site_label_1
_geom_angle_atom_site_label_2
_geom_angle_atom_site_label_3
_geom_angle
_geom_angle_publ_flag
O1 Cu O2 91.62(9) y
O1 Cu N1 88.79(9) y
O2 Cu N1 82.25(8) y
O2 C1 N2 121.7(2) y
O2 C1 C2 118.2(2) y
N1 C2 C1 112.0(2) y
N1 C2 C3 121.8(2) y
N1 C6 C5 122.0(3) y
N2 C1 C2 120.2(2) y
C1 O2 Cu 113.3(2) y
C2 N1 Cu 113.9(2) y
C6 N1 Cu 127.0(2) y
C2 N1 C6 119.1(2) y
C1 C2 C3 126.2(2) y
Cu O1 H1 107(5) ?
Cu O1 H2 122(3) ?
H1 O1 H2 97(6) ?
C1 N2 H7 116(3) ?
C1 N2 H8 123(3) ?
H7 N2 H8 121(4) ?
C2 C3 C4 118.4(2) ?
C2 C3 H3 112(3) ?
C4 C3 H3 130(3) ?
C5 C4 C3 119.5(2) ?
C5 C4 H4 115(2) ?
C3 C4 H4 126(2) ?
C4 C5 C6 119.2(3) ?
C4 C5 H5 122(2) ?
C6 C5 H5 119(2) ?
N1 C6 H6 117(2) ?
C5 C6 H6 121(2) ?

loop_
_geom_bond_atom_site_label_1
_geom_bond_atom_site_label_2
_geom_bond_site_symmetry_2
_geom_bond_distance
_geom_bond_publ_flag
Cu O1 . 2.417(3) y
Cu O2 . 1.981(2) y
Cu N1 . 1.965(2) y
O1 H1 . 0.77(6) ?
O1 H2 . 0.75(4) ?
O2 C1 . 1.255(3) y
N1 C2 . 1.343(3) y
N1 C6 . 1.335(3) y
N2 C1 . 1.301(3) y
N2 H7 . 0.78(4) ?
N2 H8 . 0.84(4) ?
C1 C2 . 1.496(3) y
C2 C3 . 1.380(3) ?
C3 C4 . 1.385(4) ?
C3 H3 . 0.97(4) ?
C4 C5 . 1.369(4) ?
C4 H4 . 0.96(4) ?
C5 C6 . 1.373(4) ?
C5 H5 . 0.93(4) ?
C6 H6 . 0.81(4) ?
